data_7201932
loop_
_publ_author_name
'Wang, Xiu-Jian'
'Gui, Liu-Cheng'
'Ni, Qing-Ling'
'Liao, Yan-Fang'
'Jiang, Xuan-Feng'
'Tang, Ling-Hua'
'Zhang, Zhong'
'Wu, Qiang'

_publ_section_title
;
 \p-Stacking induced complexes with Z-shape motifs featuring a
 complementary approach between electron-rich arene diamines and
 electron-deficient aromatic N-heterocycles
;
_journal_issue 8
_journal_name_full CrystEngComm
_journal_page_first 1003
_journal_paper_doi 10.1039/b800082d
_journal_volume 10
_journal_year 2008
_chemical_formula_moiety 'C56 H46 Ag2 N6 P2, 2(B F4), H2 O'
_chemical_formula_sum 'C56 H48 Ag2 B2 F8 N6 O P2'
_chemical_formula_weight 1272.30
_chemical_name_systematic
;
?
;
_space_group_IT_number 14
_symmetry_cell_setting monoclinic
_symmetry_space_group_name_Hall '-P 2ybc'
_symmetry_space_group_name_H-M 'P 1 21/c 1'
_atom_sites_solution_hydrogens geom
_atom_sites_solution_primary direct
_atom_sites_solution_secondary difmap
_audit_creation_method SHELXL-97
_cell_angle_alpha 90.00
_cell_angle_beta 100.128(4)
_cell_angle_gamma 90.00
_cell_formula_units_Z 2
_cell_length_a 10.367(2)
_cell_length_b 15.626(4)
_cell_length_c 16.826(4)
_cell_measurement_temperature 173(2)
_cell_measurement_theta_max 26.85
_cell_measurement_theta_min 2.38
_cell_volume 2683.2(11)
_computing_cell_refinement 'SAINT (Bruker, 1998)'
_computing_data_collection 'SMART (Bruker, 1998)'
_computing_data_reduction SAINT
_computing_molecular_graphics 'SHELXTL97 (Sheldrick, 1997)'
_computing_publication_material 'SHELXTL97 (Sheldrick, 1997)'
_computing_structure_refinement 'SHELXL-97 (Sheldrick, 1997)'
_computing_structure_solution 'SHELXS-97 (Sheldrick, 1990)'
_diffrn_ambient_temperature 173(2)
_diffrn_measured_fraction_theta_full 0.980
_diffrn_measured_fraction_theta_max 0.980
_diffrn_measurement_device_type 'Bruker SMART CCD area-detector'
_diffrn_measurement_method '\w scans'
_diffrn_radiation_monochromator graphite
_diffrn_radiation_source 'fine-focus sealed tube'
_diffrn_radiation_type MoK\a
_diffrn_radiation_wavelength 0.71073
_diffrn_reflns_av_R_equivalents 0.0327
_diffrn_reflns_av_sigmaI/netI 0.0502
_diffrn_reflns_limit_h_max 13
_diffrn_reflns_limit_h_min -13
_diffrn_reflns_limit_k_max 12
_diffrn_reflns_limit_k_min -20
_diffrn_reflns_limit_l_max 18
_diffrn_reflns_limit_l_min -21
_diffrn_reflns_number 13110
_diffrn_reflns_theta_full 27.12
_diffrn_reflns_theta_max 27.12
_diffrn_reflns_theta_min 1.79
_exptl_absorpt_coefficient_mu 0.864
_exptl_absorpt_correction_T_max 0.871
_exptl_absorpt_correction_T_min 0.686
_exptl_absorpt_correction_type multi-scan
_exptl_absorpt_process_details '(SADABS; Sheldrick, 1998)'
_exptl_crystal_colour red
_exptl_crystal_density_diffrn 1.575
_exptl_crystal_density_method 'not measured'
_exptl_crystal_description block
_exptl_crystal_F_000 1280
_exptl_crystal_size_max 0.48
_exptl_crystal_size_mid 0.28
_exptl_crystal_size_min 0.16
_refine_diff_density_max 0.904
_refine_diff_density_min -1.364
_refine_diff_density_rms 0.163
_refine_ls_extinction_method none
_refine_ls_goodness_of_fit_ref 1.271
_refine_ls_hydrogen_treatment constr
_refine_ls_matrix_type full
_refine_ls_number_parameters 348
_refine_ls_number_reflns 5814
_refine_ls_number_restraints 6
_refine_ls_restrained_S_all 1.276
_refine_ls_R_factor_all 0.1098
_refine_ls_R_factor_gt 0.0866
_refine_ls_shift/su_max 0.001
_refine_ls_shift/su_mean 0.000
_refine_ls_structure_factor_coef Fsqd
_refine_ls_weighting_details 'calc w=1/[\s^2^(Fo^2^)+(0.0626P)^2^+28.3404P] where P=(Fo^2^+2Fc^2^)/3'
_refine_ls_weighting_scheme calc
_refine_ls_wR_factor_gt 0.2341
_refine_ls_wR_factor_ref 0.2434
_reflns_number_gt 4441
_reflns_number_total 5814
_reflns_threshold_expression >2\s(I)
_cod_data_source_file b800082d.txt
_cod_data_source_block complex1
_cod_depositor_comments
;
The following automatic conversions were performed:
'_symmetry_cell_setting' value 'MONOCLINIC' changed to 'monoclinic'
according to '/home/saulius/struct/CIF-dictionaries/cif_core.dic'
dictionary named 'cif_core.dic' version 2.4.1 from 2010-06-29.

Automatic conversion script
Id: cif_fix_enum 1527 2010-12-29 10:47:43Z saulius 
;
_cod_original_cell_volume 2683.1(10)
_cod_original_sg_symbol_H-M 'P 21/c'
_cod_database_code 7201932

loop_
_symmetry_equiv_pos_as_xyz
'x, y, z'
'-x, y+1/2, -z+1/2'
'-x, -y, -z'
'x, -y-1/2, z-1/2'

loop_
_atom_site_label
_atom_site_type_symbol
_atom_site_fract_x
_atom_site_fract_y
_atom_site_fract_z
_atom_site_U_iso_or_equiv
_atom_site_adp_type
_atom_site_occupancy
_atom_site_symmetry_multiplicity
_atom_site_calc_flag
_atom_site_refinement_flags
_atom_site_disorder_assembly
_atom_site_disorder_group
Ag1 Ag 1.21709(7) -0.08245(5) 0.38418(4) 0.0376(2) Uani 1 1 d . . .
P1 P 1.0700(2) -0.17037(16) 0.29990(14) 0.0349(5) Uani 1 1 d . . .
N1 N 1.2929(7) -0.0993(5) 0.5220(5) 0.0388(18) Uani 1 1 d . . .
N2 N 1.3242(7) 0.0382(5) 0.4260(5) 0.0346(17) Uani 1 1 d . . .
N3 N 0.9029(8) -0.1437(5) 0.4078(5) 0.045(2) Uani 1 1 d . . .
H3B H 0.8697 -0.1858 0.4326 0.054 Uiso 1 1 calc R . .
C1 C 0.9763(8) 0.0056(6) 0.4166(5) 0.0333(19) Uani 1 1 d . . .
H1A H 0.9595 0.0106 0.3595 0.040 Uiso 1 1 calc R . .
C2 C 0.9534(8) -0.0725(6) 0.4535(5) 0.0320(18) Uani 1 1 d . . .
C3 C 0.9766(8) -0.0750(5) 0.5358(5) 0.0322(18) Uani 1 1 d . . .
H3A H 0.9595 -0.1268 0.5617 0.039 Uiso 1 1 calc R . .
C4 C 0.9023(9) -0.1517(8) 0.3242(6) 0.048(3) Uani 1 1 d . . .
H4B H 0.8653 -0.0988 0.2967 0.057 Uiso 1 1 calc R . .
H4A H 0.8446 -0.1999 0.3028 0.057 Uiso 1 1 calc R . .
C5 C 1.0458(9) -0.1589(6) 0.1897(6) 0.037(2) Uani 1 1 d . . .
C6 C 1.1385(10) -0.1183(7) 0.1558(6) 0.045(2) Uani 1 1 d . . .
H6A H 1.2168 -0.0993 0.1892 0.054 Uiso 1 1 calc R . .
C7 C 1.1211(13) -0.1043(8) 0.0738(7) 0.060(3) Uani 1 1 d . . .
H7A H 1.1867 -0.0759 0.0508 0.072 Uiso 1 1 calc R . .
C8 C 1.0058(13) -0.1323(7) 0.0250(7) 0.054(3) Uani 1 1 d . . .
H8A H 0.9920 -0.1217 -0.0315 0.065 Uiso 1 1 calc R . .
C9 C 0.9137(11) -0.1743(7) 0.0576(6) 0.046(2) Uani 1 1 d . . .
H9A H 0.8366 -0.1950 0.0240 0.055 Uiso 1 1 calc R . .
C10 C 0.9329(10) -0.1872(6) 0.1413(6) 0.041(2) Uani 1 1 d . . .
H10A H 0.8677 -0.2156 0.1647 0.049 Uiso 1 1 calc R . .
C11 C 1.1018(10) -0.2839(6) 0.3201(6) 0.041(2) Uani 1 1 d . . .
C12 C 1.2213(10) -0.3083(7) 0.3654(7) 0.054(3) Uani 1 1 d . . .
H12A H 1.2857 -0.2666 0.3850 0.065 Uiso 1 1 calc R . .
C13 C 1.2459(13) -0.3960(7) 0.3818(8) 0.059(3) Uani 1 1 d . . .
H13A H 1.3256 -0.4143 0.4140 0.071 Uiso 1 1 calc R . .
C14 C 1.1502(17) -0.4548(8) 0.3494(9) 0.074(4) Uani 1 1 d . . .
H14A H 1.1677 -0.5141 0.3577 0.088 Uiso 1 1 calc R . .
C15 C 1.0366(16) -0.4314(9) 0.3078(7) 0.067(4) Uani 1 1 d . . .
H15A H 0.9724 -0.4735 0.2892 0.081 Uiso 1 1 calc R . .
C16 C 1.0094(13) -0.3473(9) 0.2909(7) 0.061(3) Uani 1 1 d . . .
H16A H 0.9278 -0.3315 0.2592 0.074 Uiso 1 1 calc R . .
C17 C 1.2769(11) -0.1630(8) 0.5709(9) 0.065(3) Uani 1 1 d . . .
H17A H 1.2425 -0.2145 0.5458 0.078 Uiso 1 1 calc R . .
C18 C 1.3034(13) -0.1635(12) 0.6509(10) 0.083(5) Uani 1 1 d . . .
H18A H 1.2864 -0.2124 0.6810 0.100 Uiso 1 1 calc R . .
C19 C 1.3570(12) -0.0893(14) 0.6889(9) 0.093(6) Uani 1 1 d . . .
H19A H 1.3807 -0.0872 0.7460 0.111 Uiso 1 1 calc R . .
C20 C 1.3757(10) -0.0177(9) 0.6423(6) 0.058(3) Uani 1 1 d . . .
C25 C 1.3428(8) -0.0254(7) 0.5576(6) 0.042(2) Uani 1 1 d . . .
C21 C 1.4294(12) 0.0604(13) 0.6770(8) 0.083(5) Uani 1 1 d . . .
H21A H 1.4539 0.0651 0.7339 0.100 Uiso 1 1 calc R . .
C22 C 1.4455(11) 0.1272(12) 0.6298(10) 0.083(5) Uani 1 1 d . . .
H22A H 1.4828 0.1785 0.6541 0.100 Uiso 1 1 calc R . .
C23 C 1.4084(9) 0.1235(7) 0.5447(7) 0.050(3) Uani 1 1 d . . .
C24 C 1.3578(8) 0.0472(6) 0.5070(6) 0.036(2) Uani 1 1 d . . .
C26 C 1.4188(10) 0.1926(8) 0.4921(11) 0.068(4) Uani 1 1 d . . .
H26A H 1.4494 0.2464 0.5140 0.081 Uiso 1 1 calc R . .
C27 C 1.3877(11) 0.1843(7) 0.4150(11) 0.068(4) Uani 1 1 d . . .
H27A H 1.3971 0.2314 0.3808 0.081 Uiso 1 1 calc R . .
C28 C 1.3386(9) 0.1036(6) 0.3804(8) 0.050(3) Uani 1 1 d . . .
H28A H 1.3165 0.0980 0.3234 0.061 Uiso 1 1 calc R . .
O1W O 0.519(2) -0.0980(12) 0.0961(10) 0.084(6) Uani 0.50 1 d P . .
H1WA H 0.5760 -0.1040 0.0659 0.101 Uiso 0.50 1 d PR . .
H1WB H 0.4738 -0.0538 0.0804 0.101 Uiso 0.50 1 d PR . .
B1 B 0.648(2) -0.1108(14) -0.1221(14) 0.061(6) Uiso 0.604(13) 1 d PD A 1
F1 F 0.5350(12) -0.1661(10) -0.1558(9) 0.078(4) Uiso 0.604(13) 1 d PD A 1
F2 F 0.7455(12) -0.1862(9) -0.1163(8) 0.073(4) Uiso 0.604(13) 1 d PD A 1
F3 F 0.6814(16) -0.0713(11) -0.1882(10) 0.096(5) Uiso 0.604(13) 1 d P A 1
F4 F 0.6428(19) -0.0789(12) -0.0488(12) 0.128(7) Uiso 0.604(13) 1 d PD A 1
B1' B 0.639(3) -0.163(2) -0.1789(18) 0.060(9) Uiso 0.396(13) 1 d PD A 2
F1' F 0.546(2) -0.1422(16) -0.1256(14) 0.087(8) Uiso 0.396(13) 1 d PD A 2
F2' F 0.763(2) -0.1354(18) -0.1299(15) 0.101(8) Uiso 0.396(13) 1 d PD A 2
F3' F 0.6279(19) -0.0250(13) -0.1664(12) 0.070(6) Uiso 0.396(13) 1 d P A 2
F4' F 0.6449(18) -0.2155(12) -0.2383(11) 0.070(6) Uiso 0.396(13) 1 d PD A 2

loop_
_atom_site_aniso_label
_atom_site_aniso_U_11
_atom_site_aniso_U_22
_atom_site_aniso_U_33
_atom_site_aniso_U_23
_atom_site_aniso_U_13
_atom_site_aniso_U_12
Ag1 0.0335(4) 0.0373(4) 0.0420(4) -0.0100(3) 0.0070(3) -0.0058(3)
P1 0.0301(11) 0.0428(13) 0.0344(12) -0.0125(10) 0.0128(9) -0.0072(10)
N1 0.024(4) 0.042(5) 0.054(5) 0.012(4) 0.016(3) 0.004(3)
N2 0.022(3) 0.037(4) 0.046(5) -0.003(3) 0.010(3) 0.005(3)
N3 0.041(4) 0.042(5) 0.059(5) -0.015(4) 0.027(4) -0.011(4)
C1 0.034(4) 0.038(5) 0.030(4) 0.001(4) 0.012(4) 0.003(4)
C2 0.025(4) 0.037(5) 0.037(5) -0.011(4) 0.014(3) 0.000(4)
C3 0.032(4) 0.027(4) 0.041(5) 0.002(4) 0.016(4) 0.006(4)
C4 0.033(5) 0.064(7) 0.048(6) -0.024(5) 0.012(4) -0.011(5)
C5 0.038(5) 0.039(5) 0.039(5) -0.010(4) 0.018(4) 0.002(4)
C6 0.048(6) 0.050(6) 0.041(6) -0.008(5) 0.017(5) -0.009(5)
C7 0.071(8) 0.072(8) 0.044(6) -0.005(6) 0.029(6) -0.009(6)
C8 0.080(8) 0.046(6) 0.039(6) -0.003(5) 0.020(6) 0.000(6)
C9 0.055(6) 0.046(6) 0.035(5) -0.007(4) 0.007(4) 0.003(5)
C10 0.046(5) 0.039(5) 0.039(5) -0.012(4) 0.012(4) -0.005(4)
C11 0.051(6) 0.040(5) 0.039(5) -0.010(4) 0.028(4) -0.012(4)
C12 0.040(6) 0.051(6) 0.080(8) -0.006(6) 0.034(6) -0.005(5)
C13 0.068(8) 0.040(6) 0.077(8) -0.005(5) 0.034(7) 0.016(5)
C14 0.121(13) 0.047(7) 0.067(9) -0.016(6) 0.058(9) -0.022(8)
C15 0.095(10) 0.066(9) 0.044(7) -0.013(6) 0.021(7) -0.032(8)
C16 0.069(8) 0.076(9) 0.041(6) -0.010(6) 0.016(5) -0.043(7)
C17 0.045(6) 0.061(7) 0.096(10) 0.024(7) 0.033(6) 0.006(5)
C18 0.041(7) 0.133(14) 0.083(10) 0.066(10) 0.030(7) 0.006(8)
C19 0.031(6) 0.193(19) 0.060(8) 0.066(11) 0.022(6) 0.025(9)
C20 0.033(5) 0.107(10) 0.035(6) 0.006(6) 0.007(4) 0.009(6)
C25 0.024(4) 0.064(7) 0.040(5) 0.004(5) 0.011(4) 0.008(4)
C21 0.038(6) 0.163(17) 0.049(7) -0.036(9) 0.007(6) 0.006(8)
C22 0.032(6) 0.136(14) 0.080(10) -0.066(10) 0.010(6) -0.006(7)
C23 0.026(5) 0.057(7) 0.070(7) -0.028(6) 0.015(5) 0.002(4)
C24 0.017(4) 0.046(5) 0.045(5) -0.011(4) 0.007(4) 0.004(4)
C26 0.026(5) 0.046(7) 0.131(13) -0.034(8) 0.012(7) 0.003(4)
C27 0.033(6) 0.040(6) 0.130(13) -0.008(7) 0.013(7) 0.000(5)
C28 0.026(5) 0.040(6) 0.085(8) 0.015(5) 0.008(5) 0.005(4)
O1W 0.125(17) 0.076(13) 0.049(10) -0.005(9) 0.006(10) 0.003(12)

loop_
_atom_type_symbol
_atom_type_description
_atom_type_scat_dispersion_real
_atom_type_scat_dispersion_imag
_atom_type_scat_source
C C 0.0033 0.0016 'International Tables Vol C Tables 4.2.6.8 and 6.1.1.4'
H H 0.0000 0.0000 'International Tables Vol C Tables 4.2.6.8 and 6.1.1.4'
N N 0.0061 0.0033 'International Tables Vol C Tables 4.2.6.8 and 6.1.1.4'
O O 0.0106 0.0060 'International Tables Vol C Tables 4.2.6.8 and 6.1.1.4'
B B 0.0013 0.0007 'International Tables Vol C Tables 4.2.6.8 and 6.1.1.4'
F F 0.0171 0.0103 'International Tables Vol C Tables 4.2.6.8 and 6.1.1.4'
P P 0.1023 0.0942 'International Tables Vol C Tables 4.2.6.8 and 6.1.1.4'
Ag Ag -0.8971 1.1015 'International Tables Vol C Tables 4.2.6.8 and 6.1.1.4'

loop_
_geom_angle_atom_site_label_1
_geom_angle_atom_site_label_2
_geom_angle_atom_site_label_3
_geom_angle
_geom_angle_site_symmetry_1
_geom_angle_site_symmetry_3
_geom_angle_publ_flag
N2 Ag1 N1 73.8(3) . . yes
N2 Ag1 P1 157.0(2) . . yes
N1 Ag1 P1 127.4(2) . . yes
C11 P1 C5 105.7(4) . . yes
C11 P1 C4 104.7(5) . . yes
C5 P1 C4 103.7(4) . . yes
C11 P1 Ag1 112.4(3) . . ?
C5 P1 Ag1 120.9(3) . . ?
C4 P1 Ag1 107.8(3) . . ?
C17 N1 C25 116.4(10) . . ?
C17 N1 Ag1 130.4(9) . . ?
C25 N1 Ag1 112.2(6) . . ?
C28 N2 C24 118.4(9) . . ?
C28 N2 Ag1 125.3(7) . . ?
C24 N2 Ag1 115.4(6) . . ?
C2 N3 C4 123.5(8) . . ?
C2 N3 H3B 118.2 . . ?
C4 N3 H3B 118.2 . . ?
C3 C1 C2 119.6(8) 3_756 . ?
C3 C1 H1A 120.2 3_756 . ?
C2 C1 H1A 120.2 . . ?
C3 C2 N3 121.1(8) . . ?
C3 C2 C1 117.3(8) . . ?
N3 C2 C1 121.5(8) . . ?
C2 C3 C1 123.0(8) . 3_756 ?
C2 C3 H3A 118.5 . . ?
C1 C3 H3A 118.5 3_756 . ?
N3 C4 P1 112.9(7) . . ?
N3 C4 H4B 109.0 . . ?
P1 C4 H4B 109.0 . . ?
N3 C4 H4A 109.0 . . ?
P1 C4 H4A 109.0 . . ?
H4B C4 H4A 107.8 . . ?
C6 C5 C10 119.5(9) . . ?
C6 C5 P1 119.3(8) . . ?
C10 C5 P1 121.2(7) . . ?
C5 C6 C7 121.2(10) . . ?
C5 C6 H6A 119.4 . . ?
C7 C6 H6A 119.4 . . ?
C6 C7 C8 119.1(10) . . ?
C6 C7 H7A 120.4 . . ?
C8 C7 H7A 120.4 . . ?
C9 C8 C7 120.4(10) . . ?
C9 C8 H8A 119.8 . . ?
C7 C8 H8A 119.8 . . ?
C8 C9 C10 119.4(10) . . ?
C8 C9 H9A 120.3 . . ?
C10 C9 H9A 120.3 . . ?
C5 C10 C9 120.3(9) . . ?
C5 C10 H10A 119.9 . . ?
C9 C10 H10A 119.9 . . ?
C12 C11 C16 119.1(11) . . ?
C12 C11 P1 118.9(8) . . ?
C16 C11 P1 122.1(9) . . ?
C11 C12 C13 119.1(11) . . ?
C11 C12 H12A 120.4 . . ?
C13 C12 H12A 120.4 . . ?
C14 C13 C12 118.2(13) . . ?
C14 C13 H13A 120.9 . . ?
C12 C13 H13A 120.9 . . ?
C15 C14 C13 122.4(13) . . ?
C15 C14 H14A 118.8 . . ?
C13 C14 H14A 118.8 . . ?
C14 C15 C16 120.9(12) . . ?
C14 C15 H15A 119.5 . . ?
C16 C15 H15A 119.5 . . ?
C15 C16 C11 120.2(13) . . ?
C15 C16 H16A 119.9 . . ?
C11 C16 H16A 119.9 . . ?
N1 C17 C18 127.7(15) . . ?
N1 C17 H17A 116.2 . . ?
C18 C17 H17A 116.2 . . ?
C17 C18 C19 117.1(13) . . ?
C17 C18 H18A 121.4 . . ?
C19 C18 H18A 121.4 . . ?
C18 C19 C20 119.5(13) . . ?
C18 C19 H19A 120.3 . . ?
C20 C19 H19A 120.3 . . ?
C19 C20 C25 117.8(14) . . ?
C19 C20 C21 122.5(14) . . ?
C25 C20 C21 119.7(12) . . ?
N1 C25 C20 121.5(10) . . ?
N1 C25 C24 118.7(8) . . ?
C20 C25 C24 119.8(10) . . ?
C22 C21 C20 120.4(12) . . ?
C22 C21 H21A 119.8 . . ?
C20 C21 H21A 119.8 . . ?
C21 C22 C23 121.8(14) . . ?
C21 C22 H22A 119.1 . . ?
C23 C22 H22A 119.1 . . ?
C24 C23 C26 115.3(11) . . ?
C24 C23 C22 120.2(13) . . ?
C26 C23 C22 124.4(13) . . ?
N2 C24 C23 123.5(10) . . ?
N2 C24 C25 118.5(8) . . ?
C23 C24 C25 118.0(9) . . ?
C27 C26 C23 121.4(11) . . ?
C27 C26 H26A 119.3 . . ?
C23 C26 H26A 119.3 . . ?
C26 C27 C28 120.2(13) . . ?
C26 C27 H27A 119.9 . . ?
C28 C27 H27A 119.9 . . ?
N2 C28 C27 121.2(12) . . ?
N2 C28 H28A 119.4 . . ?
C27 C28 H28A 119.4 . . ?
H1WA O1W H1WB 107.7 . . ?
F4 B1 F3 130(2) . . ?
F4 B1 F1 113.9(18) . . ?
F3 B1 F1 104.2(17) . . ?
F4 B1 F2 111.0(18) . . ?
F3 B1 F2 98.2(17) . . ?
F1 B1 F2 92.5(14) . . ?
F4' B1' F2' 118(2) . . ?
F4' B1' F1' 138(2) . . ?
F2' B1' F1' 101.0(19) . . ?

loop_
_geom_bond_atom_site_label_1
_geom_bond_atom_site_label_2
_geom_bond_distance
_geom_bond_site_symmetry_2
_geom_bond_publ_flag
Ag1 N2 2.238(8) . yes
Ag1 N1 2.329(8) . yes
Ag1 P1 2.337(2) . yes
P1 C11 1.826(10) . yes
P1 C5 1.835(10) . yes
P1 C4 1.878(9) . yes
N1 C17 1.320(14) . ?
N1 C25 1.360(13) . ?
N2 C28 1.301(13) . ?
N2 C24 1.353(12) . ?
N3 C2 1.401(11) . ?
N3 C4 1.411(13) . ?
N3 H3B 0.8800 . ?
C1 C3 1.385(12) 3_756 ?
C1 C2 1.407(12) . ?
C1 H1A 0.9500 . ?
C2 C3 1.364(12) . ?
C3 C1 1.385(12) 3_756 ?
C3 H3A 0.9500 . ?
C4 H4B 0.9900 . ?
C4 H4A 0.9900 . ?
C5 C6 1.359(13) . ?
C5 C10 1.376(13) . ?
C6 C7 1.376(15) . ?
C6 H6A 0.9500 . ?
C7 C8 1.397(17) . ?
C7 H7A 0.9500 . ?
C8 C9 1.352(15) . ?
C8 H8A 0.9500 . ?
C9 C10 1.403(14) . ?
C9 H9A 0.9500 . ?
C10 H10A 0.9500 . ?
C11 C12 1.389(15) . ?
C11 C16 1.404(14) . ?
C12 C13 1.412(15) . ?
C12 H12A 0.9500 . ?
C13 C14 1.391(19) . ?
C13 H13A 0.9500 . ?
C14 C15 1.31(2) . ?
C14 H14A 0.9500 . ?
C15 C16 1.363(19) . ?
C15 H15A 0.9500 . ?
C16 H16A 0.9500 . ?
C17 C18 1.33(2) . ?
C17 H17A 0.9500 . ?
C18 C19 1.39(2) . ?
C18 H18A 0.9500 . ?
C19 C20 1.40(2) . ?
C19 H19A 0.9500 . ?
C20 C25 1.411(14) . ?
C20 C21 1.42(2) . ?
C25 C24 1.443(14) . ?
C21 C22 1.34(2) . ?
C21 H21A 0.9500 . ?
C22 C23 1.417(19) . ?
C22 H22A 0.9500 . ?
C23 C24 1.408(14) . ?
C23 C26 1.413(19) . ?
C26 C27 1.286(19) . ?
C26 H26A 0.9500 . ?
C27 C28 1.444(16) . ?
C27 H27A 0.9500 . ?
C28 H28A 0.9500 . ?
O1W H1WA 0.8503 . ?
O1W H1WB 0.8500 . ?
B1 F4 1.34(2) . ?
B1 F3 1.37(3) . ?
B1 F1 1.49(2) . ?
B1 F2 1.54(2) . ?
B1' F4' 1.30(3) . ?
B1' F2' 1.46(3) . ?
B1' F1' 1.46(2) . ?
